data_2018036
loop_
_publ_author_name
'Li, Shi-Jie'
'Song, Wen-Dong'
'Miao, Dong-Liang'
'Ma, De-Yun'

_publ_section_title
;
 <i>catena</i>-Poly[hexaaquamagnesium(II)
 [bis(\m~3~-5-nitro-2-oxidoisophthalato)dicopper(II)] dihydrate]
;
_journal_coeditor_code GT3029
_journal_issue 4
_journal_name_full 'Acta Crystallographica Section C'
_journal_page_first m105
_journal_page_last m107
_journal_paper_doi 10.1107/S0108270111008869
_journal_volume 67
_journal_year 2011
_chemical_formula_iupac '[Mg (H2 O)6] [Cu2 (C8 H2 N O7)2], 2H2 O'
_chemical_formula_moiety 'H12 Mg O6 2+, C16 H4 Cu2 N2 O14 2-, 2(H2 O)'
_chemical_formula_sum 'C16 H20 Cu2 Mg N2 O22'
_chemical_formula_weight 743.73
_chemical_name_systematic
;
<i>catena</i>-Poly[hexaaquamagnesium(II)
[bis(\m~3~-5-nitro-2-oxidoisophthalato)dicopper(II)] dihydrate]
;
_space_group_IT_number 2
_symmetry_cell_setting triclinic
_symmetry_space_group_name_Hall '-P 1'
_symmetry_space_group_name_H-M 'P -1'
_atom_sites_solution_hydrogens geom
_atom_sites_solution_primary direct
_atom_sites_solution_secondary difmap
_audit_creation_method SHELXL97
_cell_angle_alpha 73.9520(10)
_cell_angle_beta 78.6790(10)
_cell_angle_gamma 83.706(2)
_cell_formula_units_Z 1
_cell_length_a 5.0936(8)
_cell_length_b 9.8320(13)
_cell_length_c 12.8114(14)
_cell_measurement_reflns_used 1702
_cell_measurement_temperature 298(2)
_cell_measurement_theta_max 25.93
_cell_measurement_theta_min 2.449
_cell_volume 603.55(14)
_computing_cell_refinement 'SAINT (Bruker, 2007)'
_computing_data_collection 'SMART (Bruker, 2007)'
_computing_data_reduction 'SAINT (Bruker, 2007)'
_computing_molecular_graphics 'SHELXTL (Sheldrick, 2008)'
_computing_publication_material 'SHELXTL (Sheldrick, 2008)'
_computing_structure_refinement 'SHELXL97 (Sheldrick, 2008)'
_computing_structure_solution 'SHELXS97 (Sheldrick, 2008)'
_diffrn_ambient_temperature 298(2)
_diffrn_measured_fraction_theta_full 0.983
_diffrn_measured_fraction_theta_max 0.983
_diffrn_measurement_device_type 'Bruker SMART 1000 CCD area-detector'
_diffrn_measurement_method '\f and \w'
_diffrn_radiation_monochromator graphite
_diffrn_radiation_source 'fine-focus sealed tube'
_diffrn_radiation_type MoK\a
_diffrn_radiation_wavelength 0.71073
_diffrn_reflns_av_R_equivalents 0.0309
_diffrn_reflns_av_sigmaI/netI 0.0572
_diffrn_reflns_limit_h_max 6
_diffrn_reflns_limit_h_min -5
_diffrn_reflns_limit_k_max 10
_diffrn_reflns_limit_k_min -11
_diffrn_reflns_limit_l_max 15
_diffrn_reflns_limit_l_min -14
_diffrn_reflns_number 3113
_diffrn_reflns_theta_full 24.99
_diffrn_reflns_theta_max 24.99
_diffrn_reflns_theta_min 1.68
_diffrn_standards_number 0
_exptl_absorpt_coefficient_mu 1.901
_exptl_absorpt_correction_T_max 0.839
_exptl_absorpt_correction_T_min 0.746
_exptl_absorpt_correction_type multi-scan
_exptl_absorpt_process_details '(SADABS; Bruker, 2007)'
_exptl_crystal_colour blue
_exptl_crystal_density_diffrn 2.046
_exptl_crystal_density_method 'not measured'
_exptl_crystal_description needle
_exptl_crystal_F_000 376
_exptl_crystal_size_max 0.41
_exptl_crystal_size_mid 0.14
_exptl_crystal_size_min 0.10
_refine_diff_density_max 0.680
_refine_diff_density_min -0.665
_refine_ls_extinction_method none
_refine_ls_goodness_of_fit_ref 1.025
_refine_ls_hydrogen_treatment constr
_refine_ls_matrix_type full
_refine_ls_number_parameters 196
_refine_ls_number_reflns 2082
_refine_ls_number_restraints 0
_refine_ls_restrained_S_all 2.482
_refine_ls_R_factor_all 0.0475
_refine_ls_R_factor_gt 0.0411
_refine_ls_shift/su_max 0.000
_refine_ls_shift/su_mean 0.000
_refine_ls_structure_factor_coef Fsqd
_refine_ls_weighting_details 'calc w = 1/[\s^2^(Fo^2^)+(0.0708P)^2^+0.0000P] where P=(Fo^2^+2Fc^2^)/3'
_refine_ls_weighting_scheme calc
_refine_ls_wR_factor_gt 0.1056
_refine_ls_wR_factor_ref 0.1113
_reflns_number_gt 1799
_reflns_number_total 2082
_reflns_threshold_expression I>2\s(I)
_cod_data_source_file gt3029.cif
_cod_data_source_block I
_cod_database_code 2018036
_cod_database_fobs_code 2018036

loop_
_symmetry_equiv_pos_as_xyz
'x, y, z'
'-x, -y, -z'

loop_
_atom_site_type_symbol
_atom_site_label
_atom_site_fract_x
_atom_site_fract_y
_atom_site_fract_z
_atom_site_U_iso_or_equiv
_atom_site_adp_type
_atom_site_calc_flag
_atom_site_refinement_flags
_atom_site_occupancy
_atom_site_disorder_assembly
_atom_site_disorder_group
Cu Cu1 0.9547(2) 0.51350(10) -0.11430(7) 0.0189(5) Uani d . 1 . .
Mg Mg1 0.5000 0.5000 0.5000 0.0190(9) Uani d S 1 . .
N N1 0.1943(16) -0.0535(8) 0.1871(6) 0.0275(18) Uani d . 1 . .
O O1 0.8339(12) 0.4093(6) 0.0364(4) 0.0186(13) Uani d . 1 . .
O O2 0.9433(13) 0.3492(6) 0.2479(5) 0.0256(14) Uani d . 1 . .
O O3 0.7531(14) 0.1650(6) 0.3642(5) 0.0306(16) Uani d . 1 . .
O O4 0.6860(12) 0.4442(6) -0.1670(4) 0.0221(13) Uani d . 1 . .
O O5 0.3080(12) 0.3455(6) -0.1527(5) 0.0239(14) Uani d . 1 . .
O O6 0.2170(18) -0.1335(8) 0.2781(6) 0.055(2) Uani d . 1 . .
O O7 0.0526(17) -0.0743(8) 0.1284(7) 0.048(2) Uani d . 1 . .
O O1W 0.7282(13) 0.6380(7) 0.3713(5) 0.0281(15) Uani d D 1 . .
H H1W 0.7197 0.7209 0.3803 0.034 Uiso d RD 1 . .
H H2W 0.7283 0.6338 0.3060 0.034 Uiso d RD 1 . .
O O2W 0.6800(12) 0.5600(6) 0.6088(5) 0.0256(14) Uani d D 1 . .
H H3W 0.8415 0.5836 0.5935 0.031 Uiso d RD 1 . .
H H4W 0.6613 0.5039 0.6732 0.031 Uiso d RD 1 . .
O O3W 0.8024(12) 0.3378(6) 0.4925(5) 0.0249(14) Uani d D 1 . .
H H5W 0.7792 0.2810 0.4561 0.030 Uiso d RD 1 . .
H H6W 0.8340 0.2797 0.5521 0.030 Uiso d RD 1 . .
O O4W 0.7303(15) 0.8689(7) 0.4559(6) 0.0447(19) Uani d D 1 . .
H H7W 0.6149 0.8561 0.5149 0.054 Uiso d RD 1 . .
H H8W 0.7547 0.9563 0.4263 0.054 Uiso d RD 1 . .
C C1 0.7947(18) 0.2457(9) 0.2697(7) 0.0207(18) Uani d . 1 . .
C C2 0.5049(17) 0.3587(8) -0.1125(6) 0.0177(18) Uani d . 1 . .
C C3 0.6768(16) 0.3013(8) 0.0736(6) 0.0169(17) Uani d . 1 . .
C C4 0.6566(17) 0.2176(9) 0.1838(7) 0.0186(18) Uani d . 1 . .
C C5 0.4978(18) 0.1016(9) 0.2182(7) 0.0216(18) Uani d . 1 . .
H H5 0.4878 0.0439 0.2897 0.026 Uiso calc R 1 . .
C C6 0.3565(17) 0.0714(8) 0.1481(7) 0.0203(18) Uani d . 1 . .
C C7 0.3565(17) 0.1554(9) 0.0424(7) 0.0207(18) Uani d . 1 . .
H H7 0.2513 0.1351 -0.0024 0.025 Uiso calc R 1 . .
C C8 0.5171(17) 0.2717(8) 0.0036(6) 0.0174(17) Uani d . 1 . .

loop_
_atom_site_aniso_label
_atom_site_aniso_U_11
_atom_site_aniso_U_22
_atom_site_aniso_U_33
_atom_site_aniso_U_12
_atom_site_aniso_U_13
_atom_site_aniso_U_23
Cu1 0.0213(7) 0.0231(7) 0.0116(6) -0.0038(4) -0.0044(4) -0.0016(4)
Mg1 0.018(2) 0.025(2) 0.0144(19) -0.0002(16) -0.0042(16) -0.0048(16)
N1 0.030(5) 0.021(4) 0.030(4) -0.007(3) 0.002(4) -0.007(3)
O1 0.023(3) 0.021(3) 0.011(3) -0.005(2) -0.004(2) -0.001(2)
O2 0.034(4) 0.027(3) 0.014(3) -0.008(3) -0.007(3) 0.001(2)
O3 0.048(4) 0.027(3) 0.015(3) -0.008(3) -0.009(3) 0.002(3)
O4 0.023(3) 0.030(3) 0.012(3) -0.007(3) -0.006(2) 0.000(2)
O5 0.024(4) 0.030(3) 0.018(3) -0.004(3) -0.007(3) -0.004(3)
O6 0.078(7) 0.043(5) 0.038(5) -0.031(4) -0.014(4) 0.013(4)
O7 0.055(5) 0.045(5) 0.050(5) -0.023(4) -0.019(4) -0.007(4)
O1W 0.037(4) 0.029(3) 0.016(3) -0.004(3) -0.002(3) -0.003(3)
O2W 0.026(4) 0.035(4) 0.017(3) -0.006(3) -0.006(3) -0.003(3)
O3W 0.027(4) 0.027(3) 0.021(3) 0.006(3) -0.008(3) -0.007(3)
O4W 0.058(5) 0.027(4) 0.041(4) 0.000(3) 0.002(4) -0.004(3)
C1 0.024(5) 0.020(4) 0.016(4) 0.003(4) -0.003(4) -0.004(3)
C2 0.021(5) 0.017(4) 0.016(4) 0.007(3) -0.005(4) -0.006(3)
C3 0.015(4) 0.017(4) 0.016(4) 0.001(3) 0.002(3) -0.006(3)
C4 0.020(4) 0.017(4) 0.017(4) 0.002(3) -0.003(3) -0.003(3)
C5 0.025(5) 0.020(4) 0.018(4) 0.001(3) -0.003(4) -0.002(3)
C6 0.021(5) 0.014(4) 0.023(4) -0.002(3) 0.000(4) -0.002(3)
C7 0.020(5) 0.024(4) 0.020(4) 0.000(3) -0.005(4) -0.008(4)
C8 0.020(4) 0.019(4) 0.013(4) 0.002(3) -0.003(3) -0.004(3)

loop_
_atom_type_symbol
_atom_type_description
_atom_type_scat_dispersion_real
_atom_type_scat_dispersion_imag
_atom_type_scat_source
C C 0.0033 0.0016 'International Tables Vol C Tables 4.2.6.8 and 6.1.1.4'
H H 0.0000 0.0000 'International Tables Vol C Tables 4.2.6.8 and 6.1.1.4'
O O 0.0106 0.0060 'International Tables Vol C Tables 4.2.6.8 and 6.1.1.4'
N N 0.0061 0.0033 'International Tables Vol C Tables 4.2.6.8 and 6.1.1.4'
Mg Mg 0.0486 0.0363 'International Tables Vol C Tables 4.2.6.8 and 6.1.1.4'
Cu Cu 0.3201 1.2651 'International Tables Vol C Tables 4.2.6.8 and 6.1.1.4'

loop_
_geom_angle_atom_site_label_1
_geom_angle_atom_site_label_2
_geom_angle_atom_site_label_3
_geom_angle_site_symmetry_1
_geom_angle_site_symmetry_3
_geom_angle
_geom_angle_publ_flag
O2 Cu1 O4 2_765 . 94.1(3) ?
O2 Cu1 O1 2_765 . 167.1(2) ?
O4 Cu1 O1 . . 92.7(2) ?
O2 Cu1 O1 2_765 2_765 92.7(2) ?
O4 Cu1 O1 . 2_765 167.8(2) ?
O1 Cu1 O1 . 2_765 78.8(3) ?
O2 Cu1 O5 2_765 1_655 94.3(2) ?
O4 Cu1 O5 . 1_655 97.6(2) ?
O1 Cu1 O5 . 1_655 95.7(2) ?
O1 Cu1 O5 2_765 1_655 92.0(2) ?
O2 Cu1 Cu1 2_765 2_765 131.31(19) ?
O4 Cu1 Cu1 . 2_765 131.60(18) ?
O1 Cu1 Cu1 . 2_765 39.48(17) ?
O1 Cu1 Cu1 2_765 2_765 39.37(16) ?
O5 Cu1 Cu1 1_655 2_765 94.99(15) ?
O2W Mg1 O2W 2_666 . 180.0000(10) ?
O2W Mg1 O1W 2_666 2_666 89.3(2) ?
O2W Mg1 O1W . 2_666 90.7(2) ?
O2W Mg1 O1W 2_666 . 90.7(2) ?
O2W Mg1 O1W . . 89.3(2) ?
O1W Mg1 O1W 2_666 . 180.0000(10) ?
O2W Mg1 O3W 2_666 . 90.7(2) ?
O2W Mg1 O3W . . 89.3(2) ?
O1W Mg1 O3W 2_666 . 89.8(2) ?
O1W Mg1 O3W . . 90.2(2) ?
O2W Mg1 O3W 2_666 2_666 89.3(2) ?
O2W Mg1 O3W . 2_666 90.7(2) ?
O1W Mg1 O3W 2_666 2_666 90.2(2) ?
O1W Mg1 O3W . 2_666 89.8(2) ?
O3W Mg1 O3W . 2_666 180.000(2) ?
O7 N1 O6 . . 123.6(8) ?
O7 N1 C6 . . 119.2(8) ?
O6 N1 C6 . . 117.1(8) ?
C3 O1 Cu1 . . 128.7(5) ?
C3 O1 Cu1 . 2_765 129.6(5) ?
Cu1 O1 Cu1 . 2_765 101.2(3) ?
C1 O2 Cu1 . 2_765 130.2(5) ?
C2 O4 Cu1 . . 128.6(5) ?
C2 O5 Cu1 . 1_455 110.0(5) ?
Mg1 O1W H1W . . 112.7 ?
Mg1 O1W H2W . . 118.4 ?
H1W O1W H2W . . 115.6 ?
Mg1 O2W H3W . . 122.7 ?
Mg1 O2W H4W . . 114.4 ?
H3W O2W H4W . . 106.1 ?
Mg1 O3W H5W . . 115.2 ?
Mg1 O3W H6W . . 119.1 ?
H5W O3W H6W . . 100.8 ?
H7W O4W H8W . . 112.0 ?
O3 C1 O2 . . 120.5(8) ?
O3 C1 C4 . . 117.5(8) ?
O2 C1 C4 . . 122.0(7) ?
O5 C2 O4 . . 121.4(7) ?
O5 C2 C8 . . 117.0(7) ?
O4 C2 C8 . . 121.6(7) ?
O1 C3 C4 . . 120.8(7) ?
O1 C3 C8 . . 120.0(7) ?
C4 C3 C8 . . 119.1(7) ?
C5 C4 C3 . . 118.9(8) ?
C5 C4 C1 . . 116.5(7) ?
C3 C4 C1 . . 124.6(7) ?
C6 C5 C4 . . 120.7(8) ?
C6 C5 H5 . . 119.6 ?
C4 C5 H5 . . 119.6 ?
C5 C6 C7 . . 122.3(8) ?
C5 C6 N1 . . 119.0(8) ?
C7 C6 N1 . . 118.7(8) ?
C6 C7 C8 . . 118.9(8) ?
C6 C7 H7 . . 120.5 ?
C8 C7 H7 . . 120.5 ?
C7 C8 C3 . . 119.8(7) ?
C7 C8 C2 . . 115.7(7) ?
C3 C8 C2 . . 124.5(7) ?

loop_
_geom_bond_atom_site_label_1
_geom_bond_atom_site_label_2
_geom_bond_site_symmetry_2
_geom_bond_distance
_geom_bond_publ_flag
Cu1 O2 2_765 1.884(6) ?
Cu1 O4 . 1.902(6) ?
Cu1 O1 . 1.932(5) ?
Cu1 O1 2_765 1.937(6) ?
Cu1 O5 1_655 2.379(6) ?
Cu1 Cu1 2_765 2.9889(19) ?
Mg1 O2W 2_666 2.051(6) ?
Mg1 O2W . 2.051(6) ?
Mg1 O1W 2_666 2.065(6) ?
Mg1 O1W . 2.065(6) ?
Mg1 O3W . 2.101(6) ?
Mg1 O3W 2_666 2.101(6) ?
N1 O7 . 1.208(11) ?
N1 O6 . 1.232(10) ?
N1 C6 . 1.470(10) ?
O1 C3 . 1.323(9) ?
O1 Cu1 2_765 1.937(6) ?
O2 C1 . 1.271(10) ?
O2 Cu1 2_765 1.884(6) ?
O3 C1 . 1.244(10) ?
O4 C2 . 1.279(10) ?
O5 C2 . 1.247(10) ?
O5 Cu1 1_455 2.379(6) ?
O1W H1W . 0.8500 ?
O1W H2W . 0.8499 ?
O2W H3W . 0.8500 ?
O2W H4W . 0.8499 ?
O3W H5W . 0.8499 ?
O3W H6W . 0.8499 ?
O4W H7W . 0.8500 ?
O4W H8W . 0.8499 ?
C1 C4 . 1.516(12) ?
C2 C8 . 1.507(11) ?
C3 C4 . 1.414(11) ?
C3 C8 . 1.425(11) ?
C4 C5 . 1.391(12) ?
C5 C6 . 1.363(12) ?
C5 H5 . 0.9300 ?
C6 C7 . 1.378(11) ?
C7 C8 . 1.397(11) ?
C7 H7 . 0.9300 ?

loop_
_geom_hbond_atom_site_label_D
_geom_hbond_atom_site_label_H
_geom_hbond_atom_site_label_A
_geom_hbond_site_symmetry_A
_geom_hbond_distance_DH
_geom_hbond_distance_HA
_geom_hbond_distance_DA
_geom_hbond_angle_DHA
O1W H1W O4W . 0.85 1.97 2.774(9) 158.0
O1W H2W O5 2_665 0.85 1.96 2.802(8) 170.3
O2W H3W O3W 2_766 0.85 2.04 2.857(8) 161.5
O2W H4W O4 1_556 0.85 1.99 2.787(8) 155.0
O3W H5W O3 . 0.85 1.88 2.728(8) 174.3
O3W H6W O6 2_656 0.85 2.24 3.058(10) 162.7
O4W H7W O3 2_666 0.85 2.17 3.002(10) 165.0
O4W H8W O3 1_565 0.85 1.99 2.829(9) 171.4

loop_
_geom_torsion_atom_site_label_1
_geom_torsion_atom_site_label_2
_geom_torsion_atom_site_label_3
_geom_torsion_atom_site_label_4
_geom_torsion_site_symmetry_1
_geom_torsion_site_symmetry_2
_geom_torsion_site_symmetry_3
_geom_torsion_site_symmetry_4
_geom_torsion
_geom_torsion_publ_flag
O2 Cu1 O1 C3 2_765 . . . 138.4(11) ?
O4 Cu1 O1 C3 . . . . 16.9(7) ?
O1 Cu1 O1 C3 2_765 . . . -172.0(8) ?
O5 Cu1 O1 C3 1_655 . . . -81.0(7) ?
Cu1 Cu1 O1 C3 2_765 . . . -172.0(8) ?
O2 Cu1 O1 Cu1 2_765 . . 2_765 -49.6(13) ?
O4 Cu1 O1 Cu1 . . . 2_765 -171.2(3) ?
O1 Cu1 O1 Cu1 2_765 . . 2_765 0.0 ?
O5 Cu1 O1 Cu1 1_655 . . 2_765 91.0(3) ?
O2 Cu1 O4 C2 2_765 . . . -169.4(7) ?
O1 Cu1 O4 C2 . . . . -0.4(7) ?
O1 Cu1 O4 C2 2_765 . . . -46.1(15) ?
O5 Cu1 O4 C2 1_655 . . . 95.7(7) ?
Cu1 Cu1 O4 C2 2_765 . . . -7.9(8) ?
Cu1 O2 C1 O3 2_765 . . . 179.3(6) ?
Cu1 O2 C1 C4 2_765 . . . -2.2(12) ?
Cu1 O5 C2 O4 1_455 . . . -88.7(8) ?
Cu1 O5 C2 C8 1_455 . . . 90.3(7) ?
Cu1 O4 C2 O5 . . . . 164.5(6) ?
Cu1 O4 C2 C8 . . . . -14.3(11) ?
Cu1 O1 C3 C4 . . . . 165.7(6) ?
Cu1 O1 C3 C4 2_765 . . . -4.0(11) ?
Cu1 O1 C3 C8 . . . . -16.8(11) ?
Cu1 O1 C3 C8 2_765 . . . 173.5(5) ?
O1 C3 C4 C5 . . . . -177.4(7) ?
C8 C3 C4 C5 . . . . 5.1(11) ?
O1 C3 C4 C1 . . . . 3.4(12) ?
C8 C3 C4 C1 . . . . -174.1(7) ?
O3 C1 C4 C5 . . . . -1.0(12) ?
O2 C1 C4 C5 . . . . -179.5(8) ?
O3 C1 C4 C3 . . . . 178.2(8) ?
O2 C1 C4 C3 . . . . -0.3(13) ?
C3 C4 C5 C6 . . . . -2.1(12) ?
C1 C4 C5 C6 . . . . 177.2(7) ?
C4 C5 C6 C7 . . . . -2.1(13) ?
C4 C5 C6 N1 . . . . 179.0(7) ?
O7 N1 C6 C5 . . . . 174.2(8) ?
O6 N1 C6 C5 . . . . -7.5(12) ?
O7 N1 C6 C7 . . . . -4.6(12) ?
O6 N1 C6 C7 . . . . 173.6(8) ?
C5 C6 C7 C8 . . . . 3.2(13) ?
N1 C6 C7 C8 . . . . -177.9(7) ?
C6 C7 C8 C3 . . . . -0.1(12) ?
C6 C7 C8 C2 . . . . -179.7(7) ?
O1 C3 C8 C7 . . . . 178.4(7) ?
C4 C3 C8 C7 . . . . -4.0(11) ?
O1 C3 C8 C2 . . . . -2.0(12) ?
C4 C3 C8 C2 . . . . 175.5(7) ?
O5 C2 C8 C7 . . . . 18.7(10) ?
O4 C2 C8 C7 . . . . -162.3(7) ?
O5 C2 C8 C3 . . . . -160.8(8) ?
O4 C2 C8 C3 . . . . 18.1(12) ?
